data_4031079
loop_
_publ_author_name
'Kaleta, Ji\<r\'i'
'Dron, Paul I.'
'Zhao, Ke'
'Shen, Yongqiang'
'C\'isa\<rov\'a, Ivana'
'Rogers, Charles T.'
'Michl, Josef'

_publ_section_title
;
 Arrays of Molecular Rotors with Triptycene Stoppers: Surface Inclusion in
 Hexagonal Tris(o-phenylenedioxy)cyclotriphosphazene.
;
_journal_issue 12
_journal_name_full 'The Journal of organic chemistry'
_journal_page_first 6173
_journal_page_last 6192
_journal_paper_doi 10.1021/acs.joc.5b00661
_journal_volume 80
_journal_year 2015
_chemical_compound_source 'synthesized by Dr. Jiri Kaleta'
_chemical_formula_moiety 'C36 H44 Cl2'
_chemical_formula_sum 'C36 H44 Cl2'
_chemical_formula_weight 547.61
_chemical_name_systematic
; 
 ? 
;
_space_group_IT_number 14
_space_group_name_Hall '-P 2ybc'
_symmetry_cell_setting monoclinic
_symmetry_space_group_name_Hall '-P 2ybc'
_symmetry_space_group_name_H-M 'P 1 21/c 1'
_atom_sites_solution_hydrogens difmap
_atom_sites_solution_primary direct
_atom_sites_solution_secondary difmap
_audit_creation_method SHELXL-97
_cell_angle_alpha 90.00
_cell_angle_beta 97.3530(10)
_cell_angle_gamma 90.00
_cell_formula_units_Z 4
_cell_length_a 11.5848(3)
_cell_length_b 19.1308(5)
_cell_length_c 13.8902(3)
_cell_measurement_reflns_used 6449
_cell_measurement_temperature 150(2)
_cell_measurement_theta_max 27.4945
_cell_measurement_theta_min 2.9573
_cell_volume 3053.12(13)
_computing_cell_refinement 'SAINT V8.34A (Bruker AXS Inc., 2013)'
_computing_data_collection 'Bruker Instrument Service v2013.12.0.0'
_computing_data_reduction 'SAINT V8.34A (Bruker AXS Inc., 2013)'
_computing_structure_refinement 'SHELXL-97 (Sheldrick, 1997)'
_computing_structure_solution 'SHELXS-97 (Sheldrick, 1990)'
_diffrn_ambient_temperature 150(2)
_diffrn_measured_fraction_theta_full 1.000
_diffrn_measured_fraction_theta_max 1.000
_diffrn_measurement_device_type 'Bruker APEX-II CCD'
_diffrn_measurement_method '\f and \w scans'
_diffrn_radiation_monochromator graphite
_diffrn_radiation_source 'fine-focus sealed tube'
_diffrn_radiation_type MoK\a
_diffrn_radiation_wavelength 0.71073
_diffrn_reflns_av_R_equivalents 0.0371
_diffrn_reflns_av_sigmaI/netI 0.0417
_diffrn_reflns_limit_h_max 15
_diffrn_reflns_limit_h_min -15
_diffrn_reflns_limit_k_max 24
_diffrn_reflns_limit_k_min -24
_diffrn_reflns_limit_l_max 17
_diffrn_reflns_limit_l_min -18
_diffrn_reflns_number 27408
_diffrn_reflns_theta_full 27.50
_diffrn_reflns_theta_max 27.50
_diffrn_reflns_theta_min 1.77
_diffrn_standards_number 0
_exptl_absorpt_coefficient_mu 0.235
_exptl_absorpt_correction_T_max 0.9571
_exptl_absorpt_correction_T_min 0.9357
_exptl_absorpt_correction_type multi-scan
_exptl_absorpt_process_details 'SADABS V2012/1 (Bruker AXS Inc.)'
_exptl_crystal_colour colourless
_exptl_crystal_density_diffrn 1.191
_exptl_crystal_density_method 'not measured'
_exptl_crystal_description prism
_exptl_crystal_F_000 1176
_exptl_crystal_size_max 0.29
_exptl_crystal_size_mid 0.28
_exptl_crystal_size_min 0.19
_refine_diff_density_max 0.617
_refine_diff_density_min -0.254
_refine_diff_density_rms 0.048
_refine_ls_extinction_method none
_refine_ls_goodness_of_fit_ref 1.023
_refine_ls_hydrogen_treatment constr
_refine_ls_matrix_type full
_refine_ls_number_parameters 349
_refine_ls_number_reflns 6996
_refine_ls_number_restraints 0
_refine_ls_restrained_S_all 1.023
_refine_ls_R_factor_all 0.0660
_refine_ls_R_factor_gt 0.0414
_refine_ls_shift/su_max 0.000
_refine_ls_shift/su_mean 0.000
_refine_ls_structure_factor_coef Fsqd
_refine_ls_weighting_details 'calc w=1/[\s^2^(Fo^2^)+(0.0486P)^2^+0.7538P] where P=(Fo^2^+2Fc^2^)/3'
_refine_ls_weighting_scheme calc
_refine_ls_wR_factor_gt 0.0953
_refine_ls_wR_factor_ref 0.1066
_reflns_number_gt 5154
_reflns_number_total 6996
_reflns_threshold_expression I>2\s(I)
_cod_data_source_file jo5b00661_si_005.cif
_cod_data_source_block JK531
_cod_depositor_comments 'Adding full bibliography for 4031076--4031079.cif.'
_cod_database_code 4031079

loop_
_symmetry_equiv_pos_as_xyz
'x, y, z'
'-x, y+1/2, -z+1/2'
'-x, -y, -z'
'x, -y-1/2, z-1/2'

loop_
_atom_site_label
_atom_site_type_symbol
_atom_site_fract_x
_atom_site_fract_y
_atom_site_fract_z
_atom_site_U_iso_or_equiv
_atom_site_adp_type
_atom_site_occupancy
_atom_site_symmetry_multiplicity
_atom_site_calc_flag
_atom_site_refinement_flags
C1 C -0.17960(12) 0.33974(8) 0.21657(11) 0.0189(3) Uani 1 1 d .
C2 C -0.06480(13) 0.30399(9) 0.22110(12) 0.0229(3) Uani 1 1 d .
C3 C 0.02509(14) 0.27596(9) 0.22204(12) 0.0233(4) Uani 1 1 d .
C4 C 0.13800(13) 0.24302(8) 0.22541(12) 0.0202(3) Uani 1 1 d .
C5 C 0.17035(13) 0.20708(8) 0.14561(11) 0.0200(3) Uani 1 1 d .
C6 C 0.28043(13) 0.17687(8) 0.14948(11) 0.0207(3) Uani 1 1 d .
C7 C 0.36019(13) 0.18121(8) 0.23394(11) 0.0198(3) Uani 1 1 d .
C8 C 0.32707(13) 0.21790(9) 0.31282(12) 0.0236(4) Uani 1 1 d .
H8 H 0.3805 0.2222 0.3704 0.028 Uiso 1 1 calc R
C9 C 0.21867(13) 0.24789(9) 0.30899(12) 0.0238(4) Uani 1 1 d .
H9 H 0.1984 0.2723 0.3640 0.029 Uiso 1 1 calc R
C10 C 0.47236(13) 0.14736(9) 0.24112(12) 0.0227(3) Uani 1 1 d .
C11 C 0.56278(13) 0.11866(9) 0.25070(12) 0.0222(3) Uani 1 1 d .
C12 C 0.67725(12) 0.08217(8) 0.26380(11) 0.0182(3) Uani 1 1 d .
C13 C -0.26763(13) 0.30314(9) 0.13997(11) 0.0204(3) Uani 1 1 d .
H13A H -0.2384 0.3044 0.0761 0.024 Uiso 1 1 calc R
H13B H -0.2760 0.2536 0.1583 0.024 Uiso 1 1 calc R
C14 C -0.38663(13) 0.33950(9) 0.13242(11) 0.0210(3) Uani 1 1 d .
C15 C -0.42890(13) 0.33687(9) 0.23283(11) 0.0226(3) Uani 1 1 d .
H15A H -0.5064 0.3593 0.2291 0.027 Uiso 1 1 calc R
H15B H -0.4372 0.2875 0.2521 0.027 Uiso 1 1 calc R
C16 C -0.34426(13) 0.37407(9) 0.30977(11) 0.0213(3) Uani 1 1 d .
C17 C -0.22549(13) 0.33772(9) 0.31582(11) 0.0223(3) Uani 1 1 d .
H17A H -0.2330 0.2885 0.3363 0.027 Uiso 1 1 calc R
H17B H -0.1694 0.3614 0.3650 0.027 Uiso 1 1 calc R
C18 C -0.16775(13) 0.41691(8) 0.18681(12) 0.0220(3) Uani 1 1 d .
H18A H -0.1113 0.4408 0.2354 0.026 Uiso 1 1 calc R
H18B H -0.1377 0.4192 0.1233 0.026 Uiso 1 1 calc R
C19 C -0.28572(13) 0.45445(8) 0.17961(11) 0.0202(3) Uani 1 1 d .
C20 C -0.32972(13) 0.45006(9) 0.27908(11) 0.0211(3) Uani 1 1 d .
H20A H -0.2738 0.4739 0.3282 0.025 Uiso 1 1 calc R
H20B H -0.4054 0.4745 0.2761 0.025 Uiso 1 1 calc R
C21 C -0.37164(13) 0.41611(9) 0.10501(11) 0.0227(4) Uani 1 1 d .
H21A H -0.3435 0.4185 0.0407 0.027 Uiso 1 1 calc R
H21B H -0.4481 0.4399 0.0998 0.027 Uiso 1 1 calc R
C22 C -0.47244(15) 0.30271(11) 0.05665(13) 0.0351(4) Uani 1 1 d .
H22A H -0.5485 0.3257 0.0527 0.053 Uiso 1 1 calc R
H22B H -0.4801 0.2537 0.0752 0.053 Uiso 1 1 calc R
H22C H -0.4439 0.3051 -0.0067 0.053 Uiso 1 1 calc R
C23 C -0.39042(17) 0.37119(11) 0.40819(12) 0.0368(5) Uani 1 1 d .
H23A H -0.3360 0.3953 0.4570 0.055 Uiso 1 1 calc R
H23B H -0.3981 0.3223 0.4275 0.055 Uiso 1 1 calc R
H23C H -0.4667 0.3941 0.4031 0.055 Uiso 1 1 calc R
C24 C -0.27270(15) 0.53047(9) 0.15008(14) 0.0320(4) Uani 1 1 d .
H24A H -0.2382 0.5324 0.0893 0.048 Uiso 1 1 calc R
H24B H -0.2222 0.5550 0.2011 0.048 Uiso 1 1 calc R
H24C H -0.3494 0.5529 0.1408 0.048 Uiso 1 1 calc R
C25 C 0.76755(12) 0.12590(8) 0.32912(11) 0.0182(3) Uani 1 1 d .
H25A H 0.7758 0.1723 0.2991 0.022 Uiso 1 1 calc R
H25B H 0.7401 0.1332 0.3930 0.022 Uiso 1 1 calc R
C26 C 0.88636(12) 0.08911(8) 0.34359(11) 0.0179(3) Uani 1 1 d .
C27 C 0.92591(13) 0.07870(9) 0.24299(11) 0.0208(3) Uani 1 1 d .
H27A H 0.9342 0.1249 0.2125 0.025 Uiso 1 1 calc R
H27B H 1.0030 0.0556 0.2506 0.025 Uiso 1 1 calc R
C28 C 0.83889(13) 0.03412(9) 0.17647(11) 0.0208(3) Uani 1 1 d .
C29 C 0.72082(13) 0.07175(9) 0.16430(11) 0.0206(3) Uani 1 1 d .
H29A H 0.6633 0.0438 0.1216 0.025 Uiso 1 1 calc R
H29B H 0.7287 0.1178 0.1332 0.025 Uiso 1 1 calc R
C30 C 0.66549(12) 0.01017(8) 0.31117(11) 0.0189(3) Uani 1 1 d .
H30A H 0.6372 0.0163 0.3749 0.023 Uiso 1 1 calc R
H30B H 0.6075 -0.0183 0.2696 0.023 Uiso 1 1 calc R
C31 C 0.78296(13) -0.02839(8) 0.32513(11) 0.0184(3) Uani 1 1 d .
C32 C 0.82449(13) -0.03686(8) 0.22508(11) 0.0210(3) Uani 1 1 d .
H32A H 0.8999 -0.0619 0.2326 0.025 Uiso 1 1 calc R
H32B H 0.7674 -0.0654 0.1829 0.025 Uiso 1 1 calc R
C33 C 0.87153(12) 0.01708(8) 0.38870(11) 0.0186(3) Uani 1 1 d .
H33A H 0.8454 0.0231 0.4533 0.022 Uiso 1 1 calc R
H33B H 0.9477 -0.0071 0.3980 0.022 Uiso 1 1 calc R
C34 C 0.97380(14) 0.13355(9) 0.40846(12) 0.0253(4) Uani 1 1 d .
H34A H 0.9466 0.1398 0.4719 0.038 Uiso 1 1 calc R
H34B H 0.9814 0.1793 0.3782 0.038 Uiso 1 1 calc R
H34C H 1.0496 0.1101 0.4170 0.038 Uiso 1 1 calc R
C35 C 0.88247(16) 0.02408(11) 0.07795(12) 0.0330(4) Uani 1 1 d .
H35A H 0.8261 -0.0039 0.0357 0.050 Uiso 1 1 calc R
H35B H 0.9577 0.0000 0.0871 0.050 Uiso 1 1 calc R
H35C H 0.8915 0.0698 0.0480 0.050 Uiso 1 1 calc R
C36 C 0.77006(14) -0.09937(9) 0.37212(12) 0.0254(4) Uani 1 1 d .
H36A H 0.8465 -0.1219 0.3848 0.038 Uiso 1 1 calc R
H36B H 0.7176 -0.1288 0.3284 0.038 Uiso 1 1 calc R
H36C H 0.7378 -0.0931 0.4334 0.038 Uiso 1 1 calc R
Cl1 Cl 0.32011(4) 0.13291(3) 0.05005(3) 0.03431(13) Uani 1 1 d .
Cl2 Cl 0.07261(4) 0.20087(3) 0.04097(3) 0.03331(12) Uani 1 1 d .

loop_
_atom_site_aniso_label
_atom_site_aniso_U_11
_atom_site_aniso_U_22
_atom_site_aniso_U_33
_atom_site_aniso_U_23
_atom_site_aniso_U_13
_atom_site_aniso_U_12
C1 0.0124(7) 0.0189(9) 0.0254(8) 0.0002(7) 0.0026(6) 0.0025(6)
C2 0.0187(8) 0.0200(9) 0.0295(8) 0.0026(7) 0.0010(6) -0.0013(7)
C3 0.0198(8) 0.0192(9) 0.0311(9) 0.0051(7) 0.0039(7) 0.0002(7)
C4 0.0138(7) 0.0166(8) 0.0306(8) 0.0062(7) 0.0047(6) 0.0020(6)
C5 0.0138(7) 0.0193(9) 0.0258(8) 0.0069(7) -0.0012(6) -0.0015(6)
C6 0.0180(8) 0.0181(9) 0.0267(8) 0.0013(7) 0.0056(6) 0.0012(6)
C7 0.0128(7) 0.0174(8) 0.0294(8) 0.0060(7) 0.0028(6) 0.0027(6)
C8 0.0174(8) 0.0262(10) 0.0261(8) 0.0035(7) -0.0011(6) 0.0024(7)
C9 0.0185(8) 0.0249(9) 0.0284(8) 0.0015(7) 0.0050(7) 0.0042(7)
C10 0.0184(8) 0.0197(9) 0.0294(8) 0.0044(7) 0.0008(7) 0.0004(6)
C11 0.0184(8) 0.0200(9) 0.0284(8) 0.0015(7) 0.0040(6) -0.0016(6)
C12 0.0108(7) 0.0207(9) 0.0226(7) 0.0011(6) 0.0005(6) 0.0040(6)
C13 0.0178(8) 0.0197(9) 0.0239(8) -0.0015(7) 0.0034(6) 0.0043(6)
C14 0.0136(7) 0.0252(9) 0.0234(8) -0.0054(7) -0.0003(6) 0.0016(6)
C15 0.0147(7) 0.0232(9) 0.0306(8) -0.0034(7) 0.0060(6) -0.0026(6)
C16 0.0179(8) 0.0264(9) 0.0202(7) -0.0022(7) 0.0053(6) -0.0003(7)
C17 0.0206(8) 0.0226(9) 0.0227(8) 0.0008(7) -0.0011(6) 0.0008(7)
C18 0.0142(7) 0.0196(9) 0.0330(9) -0.0001(7) 0.0063(6) 0.0006(6)
C19 0.0162(7) 0.0170(9) 0.0282(8) 0.0007(7) 0.0062(6) 0.0035(6)
C20 0.0147(7) 0.0231(9) 0.0254(8) -0.0057(7) 0.0026(6) 0.0014(6)
C21 0.0193(8) 0.0276(10) 0.0210(8) -0.0002(7) 0.0023(6) 0.0106(7)
C22 0.0230(9) 0.0423(12) 0.0377(10) -0.0179(9) -0.0047(8) 0.0021(8)
C23 0.0406(11) 0.0460(13) 0.0260(9) -0.0003(8) 0.0127(8) 0.0005(9)
C24 0.0308(9) 0.0198(10) 0.0475(11) 0.0040(8) 0.0133(8) 0.0063(7)
C25 0.0169(7) 0.0165(8) 0.0215(7) 0.0002(6) 0.0033(6) 0.0030(6)
C26 0.0134(7) 0.0189(9) 0.0209(7) -0.0015(6) 0.0000(6) 0.0002(6)
C27 0.0125(7) 0.0252(9) 0.0253(8) -0.0005(7) 0.0043(6) 0.0002(6)
C28 0.0170(7) 0.0253(9) 0.0203(7) -0.0025(7) 0.0037(6) 0.0027(6)
C29 0.0171(7) 0.0243(9) 0.0195(7) -0.0002(7) -0.0016(6) 0.0021(6)
C30 0.0119(7) 0.0200(9) 0.0246(8) -0.0006(7) 0.0013(6) 0.0008(6)
C31 0.0146(7) 0.0169(8) 0.0231(8) -0.0012(6) 0.0007(6) 0.0009(6)
C32 0.0146(7) 0.0214(9) 0.0265(8) -0.0069(7) 0.0006(6) 0.0029(6)
C33 0.0143(7) 0.0207(9) 0.0202(7) 0.0012(6) -0.0007(6) 0.0029(6)
C34 0.0217(8) 0.0259(10) 0.0270(8) -0.0014(7) -0.0012(7) -0.0048(7)
C35 0.0322(10) 0.0436(12) 0.0250(8) -0.0062(8) 0.0103(7) -0.0001(8)
C36 0.0243(9) 0.0183(9) 0.0324(9) 0.0003(7) -0.0009(7) 0.0008(7)
Cl1 0.0261(2) 0.0430(3) 0.0341(2) -0.0103(2) 0.00461(18) 0.00700(19)
Cl2 0.0194(2) 0.0491(3) 0.0293(2) 0.0021(2) -0.00506(16) 0.00471(19)

loop_
_atom_type_symbol
_atom_type_description
_atom_type_scat_dispersion_real
_atom_type_scat_dispersion_imag
_atom_type_scat_source
C C 0.0033 0.0016 'International Tables Vol C Tables 4.2.6.8 and 6.1.1.4'
H H 0.0000 0.0000 'International Tables Vol C Tables 4.2.6.8 and 6.1.1.4'
Cl Cl 0.1484 0.1585 'International Tables Vol C Tables 4.2.6.8 and 6.1.1.4'

loop_
_geom_angle_atom_site_label_1
_geom_angle_atom_site_label_2
_geom_angle_atom_site_label_3
_geom_angle
C2 C1 C17 111.05(13)
C2 C1 C18 109.93(12)
C17 C1 C18 108.44(13)
C2 C1 C13 109.16(13)
C17 C1 C13 109.40(12)
C18 C1 C13 108.82(13)
C3 C2 C1 178.23(17)
C2 C3 C4 178.10(19)
C5 C4 C9 118.27(14)
C5 C4 C3 121.48(14)
C9 C4 C3 120.24(15)
C6 C5 C4 120.70(14)
C6 C5 Cl2 120.08(12)
C4 C5 Cl2 119.22(11)
C5 C6 C7 120.66(14)
C5 C6 Cl1 120.40(12)
C7 C6 Cl1 118.93(11)
C8 C7 C6 117.99(13)
C8 C7 C10 120.44(14)
C6 C7 C10 121.54(14)
C9 C8 C7 121.38(15)
C9 C8 H8 119.3
C7 C8 H8 119.3
C8 C9 C4 120.98(15)
C8 C9 H9 119.5
C4 C9 H9 119.5
C11 C10 C7 177.15(17)
C10 C11 C12 179.47(18)
C11 C12 C30 110.21(12)
C11 C12 C25 110.14(13)
C30 C12 C25 108.93(12)
C11 C12 C29 109.83(12)
C30 C12 C29 108.90(13)
C25 C12 C29 108.79(12)
C14 C13 C1 110.46(12)
C14 C13 H13A 109.6
C1 C13 H13A 109.6
C14 C13 H13B 109.6
C1 C13 H13B 109.6
H13A C13 H13B 108.1
C22 C14 C21 110.82(14)
C22 C14 C13 109.78(13)
C21 C14 C13 108.76(12)
C22 C14 C15 110.85(13)
C21 C14 C15 108.46(13)
C13 C14 C15 108.10(13)
C16 C15 C14 111.61(12)
C16 C15 H15A 109.3
C14 C15 H15A 109.3
C16 C15 H15B 109.3
C14 C15 H15B 109.3
H15A C15 H15B 108.0
C15 C16 C20 109.32(13)
C15 C16 C23 109.93(13)
C20 C16 C23 110.26(14)
C15 C16 C17 108.51(13)
C20 C16 C17 108.42(12)
C23 C16 C17 110.36(14)
C16 C17 C1 110.45(12)
C16 C17 H17A 109.6
C1 C17 H17A 109.6
C16 C17 H17B 109.6
C1 C17 H17B 109.6
H17A C17 H17B 108.1
C19 C18 C1 110.84(12)
C19 C18 H18A 109.5
C1 C18 H18A 109.5
C19 C18 H18B 109.5
C1 C18 H18B 109.5
H18A C18 H18B 108.1
C24 C19 C21 110.71(14)
C24 C19 C20 110.50(13)
C21 C19 C20 108.74(12)
C24 C19 C18 110.24(13)
C21 C19 C18 108.46(13)
C20 C19 C18 108.12(13)
C16 C20 C19 111.33(12)
C16 C20 H20A 109.4
C19 C20 H20A 109.4
C16 C20 H20B 109.4
C19 C20 H20B 109.4
H20A C20 H20B 108.0
C19 C21 C14 112.06(13)
C19 C21 H21A 109.2
C14 C21 H21A 109.2
C19 C21 H21B 109.2
C14 C21 H21B 109.2
H21A C21 H21B 107.9
C14 C22 H22A 109.5
C14 C22 H22B 109.5
H22A C22 H22B 109.5
C14 C22 H22C 109.5
H22A C22 H22C 109.5
H22B C22 H22C 109.5
C16 C23 H23A 109.5
C16 C23 H23B 109.5
H23A C23 H23B 109.5
C16 C23 H23C 109.5
H23A C23 H23C 109.5
H23B C23 H23C 109.5
C19 C24 H24A 109.5
C19 C24 H24B 109.5
H24A C24 H24B 109.5
C19 C24 H24C 109.5
H24A C24 H24C 109.5
H24B C24 H24C 109.5
C26 C25 C12 110.97(12)
C26 C25 H25A 109.4
C12 C25 H25A 109.4
C26 C25 H25B 109.4
C12 C25 H25B 109.4
H25A C25 H25B 108.0
C34 C26 C33 111.12(13)
C34 C26 C25 109.76(13)
C33 C26 C25 108.66(12)
C34 C26 C27 110.87(12)
C33 C26 C27 108.48(12)
C25 C26 C27 107.85(12)
C28 C27 C26 111.69(12)
C28 C27 H27A 109.3
C26 C27 H27A 109.3
C28 C27 H27B 109.3
C26 C27 H27B 109.3
H27A C27 H27B 107.9
C35 C28 C32 110.44(14)
C35 C28 C29 110.58(13)
C32 C28 C29 108.52(12)
C35 C28 C27 109.97(13)
C32 C28 C27 109.06(13)
C29 C28 C27 108.22(13)
C28 C29 C12 110.53(12)
C28 C29 H29A 109.5
C12 C29 H29A 109.5
C28 C29 H29B 109.5
C12 C29 H29B 109.5
H29A C29 H29B 108.1
C31 C30 C12 110.96(12)
C31 C30 H30A 109.4
C12 C30 H30A 109.4
C31 C30 H30B 109.4
C12 C30 H30B 109.4
H30A C30 H30B 108.0
C36 C31 C33 110.73(13)
C36 C31 C32 110.68(13)
C33 C31 C32 108.44(12)
C36 C31 C30 110.37(12)
C33 C31 C30 108.42(13)
C32 C31 C30 108.12(12)
C28 C32 C31 111.65(13)
C28 C32 H32A 109.3
C31 C32 H32A 109.3
C28 C32 H32B 109.3
C31 C32 H32B 109.3
H32A C32 H32B 108.0
C26 C33 C31 112.09(12)
C26 C33 H33A 109.2
C31 C33 H33A 109.2
C26 C33 H33B 109.2
C31 C33 H33B 109.2
H33A C33 H33B 107.9
C26 C34 H34A 109.5
C26 C34 H34B 109.5
H34A C34 H34B 109.5
C26 C34 H34C 109.5
H34A C34 H34C 109.5
H34B C34 H34C 109.5
C28 C35 H35A 109.5
C28 C35 H35B 109.5
H35A C35 H35B 109.5
C28 C35 H35C 109.5
H35A C35 H35C 109.5
H35B C35 H35C 109.5
C31 C36 H36A 109.5
C31 C36 H36B 109.5
H36A C36 H36B 109.5
C31 C36 H36C 109.5
H36A C36 H36C 109.5
H36B C36 H36C 109.5

loop_
_geom_bond_atom_site_label_1
_geom_bond_atom_site_label_2
_geom_bond_distance
C1 C2 1.490(2)
C1 C17 1.540(2)
C1 C18 1.544(2)
C1 C13 1.544(2)
C2 C3 1.170(2)
C3 C4 1.447(2)
C4 C5 1.396(2)
C4 C9 1.397(2)
C5 C6 1.395(2)
C5 Cl2 1.7284(16)
C6 C7 1.400(2)
C6 Cl1 1.7287(16)
C7 C8 1.396(2)
C7 C10 1.444(2)
C8 C9 1.375(2)
C8 H8 0.9500
C9 H9 0.9500
C10 C11 1.175(2)
C11 C12 1.489(2)
C12 C30 1.540(2)
C12 C25 1.541(2)
C12 C29 1.5438(19)
C13 C14 1.536(2)
C13 H13A 0.9900
C13 H13B 0.9900
C14 C22 1.524(2)
C14 C21 1.530(2)
C14 C15 1.537(2)
C15 C16 1.530(2)
C15 H15A 0.9900
C15 H15B 0.9900
C16 C20 1.530(2)
C16 C23 1.531(2)
C16 C17 1.534(2)
C17 H17A 0.9900
C17 H17B 0.9900
C18 C19 1.536(2)
C18 H18A 0.9900
C18 H18B 0.9900
C19 C24 1.524(2)
C19 C21 1.529(2)
C19 C20 1.535(2)
C20 H20A 0.9900
C20 H20B 0.9900
C21 H21A 0.9900
C21 H21B 0.9900
C22 H22A 0.9800
C22 H22B 0.9800
C22 H22C 0.9800
C23 H23A 0.9800
C23 H23B 0.9800
C23 H23C 0.9800
C24 H24A 0.9800
C24 H24B 0.9800
C24 H24C 0.9800
C25 C26 1.536(2)
C25 H25A 0.9900
C25 H25B 0.9900
C26 C34 1.525(2)
C26 C33 1.532(2)
C26 C27 1.5382(19)
C27 C28 1.536(2)
C27 H27A 0.9900
C27 H27B 0.9900
C28 C35 1.530(2)
C28 C32 1.535(2)
C28 C29 1.536(2)
C29 H29A 0.9900
C29 H29B 0.9900
C30 C31 1.538(2)
C30 H30A 0.9900
C30 H30B 0.9900
C31 C36 1.522(2)
C31 C33 1.535(2)
C31 C32 1.536(2)
C32 H32A 0.9900
C32 H32B 0.9900
C33 H33A 0.9900
C33 H33B 0.9900
C34 H34A 0.9800
C34 H34B 0.9800
C34 H34C 0.9800
C35 H35A 0.9800
C35 H35B 0.9800
C35 H35C 0.9800
C36 H36A 0.9800
C36 H36B 0.9800
C36 H36C 0.9800

loop_
_geom_torsion_atom_site_label_1
_geom_torsion_atom_site_label_2
_geom_torsion_atom_site_label_3
_geom_torsion_atom_site_label_4
_geom_torsion
C17 C1 C2 C3 168(6)
C18 C1 C2 C3 -72(6)
C13 C1 C2 C3 47(6)
C1 C2 C3 C4 127(6)
C2 C3 C4 C5 -149(6)
C2 C3 C4 C9 30(6)
C9 C4 C5 C6 0.0(2)
C3 C4 C5 C6 178.68(15)
C9 C4 C5 Cl2 -179.50(12)
C3 C4 C5 Cl2 -0.8(2)
C4 C5 C6 C7 0.8(2)
Cl2 C5 C6 C7 -179.67(12)
C4 C5 C6 Cl1 -179.60(12)
Cl2 C5 C6 Cl1 -0.10(19)
C5 C6 C7 C8 -1.4(2)
Cl1 C6 C7 C8 178.99(12)
C5 C6 C7 C10 176.88(15)
Cl1 C6 C7 C10 -2.7(2)
C6 C7 C8 C9 1.3(2)
C10 C7 C8 C9 -177.08(15)
C7 C8 C9 C4 -0.4(3)
C5 C4 C9 C8 -0.2(2)
C3 C4 C9 C8 -178.90(15)
C8 C7 C10 C11 47(4)
C6 C7 C10 C11 -131(4)
C7 C10 C11 C12 -14(23)
C10 C11 C12 C30 51(21)
C10 C11 C12 C25 -69(21)
C10 C11 C12 C29 171(100)
C2 C1 C13 C14 -179.15(12)
C17 C1 C13 C14 59.14(17)
C18 C1 C13 C14 -59.17(15)
C1 C13 C14 C22 -179.94(14)
C1 C13 C14 C21 58.67(16)
C1 C13 C14 C15 -58.91(17)
C22 C14 C15 C16 -179.57(14)
C21 C14 C15 C16 -57.69(17)
C13 C14 C15 C16 60.07(17)
C14 C15 C16 C20 58.00(16)
C14 C15 C16 C23 179.16(14)
C14 C15 C16 C17 -60.06(17)
C15 C16 C17 C1 58.78(17)
C20 C16 C17 C1 -59.85(17)
C23 C16 C17 C1 179.29(14)
C2 C1 C17 C16 -179.44(13)
C18 C1 C17 C16 59.67(16)
C13 C1 C17 C16 -58.87(17)
C2 C1 C18 C19 178.82(13)
C17 C1 C18 C19 -59.59(16)
C13 C1 C18 C19 59.32(16)
C1 C18 C19 C24 -179.93(13)
C1 C18 C19 C21 -58.57(16)
C1 C18 C19 C20 59.18(17)
C15 C16 C20 C19 -57.95(15)
C23 C16 C20 C19 -178.91(13)
C17 C16 C20 C19 60.17(16)
C24 C19 C20 C16 179.58(13)
C21 C19 C20 C16 57.88(16)
C18 C19 C20 C16 -59.70(16)
C24 C19 C21 C14 179.92(12)
C20 C19 C21 C14 -58.51(16)
C18 C19 C21 C14 58.85(16)
C22 C14 C21 C19 -179.86(13)
C13 C14 C21 C19 -59.10(16)
C15 C14 C21 C19 58.24(15)
C11 C12 C25 C26 179.98(12)
C30 C12 C25 C26 58.99(15)
C29 C12 C25 C26 -59.59(16)
C12 C25 C26 C34 -179.99(12)
C12 C25 C26 C33 -58.28(15)
C12 C25 C26 C27 59.12(16)
C34 C26 C27 C28 -179.93(13)
C33 C26 C27 C28 57.79(16)
C25 C26 C27 C28 -59.73(17)
C26 C27 C28 C35 -179.08(13)
C26 C27 C28 C32 -57.85(16)
C26 C27 C28 C29 60.03(17)
C35 C28 C29 C12 -179.72(14)
C32 C28 C29 C12 59.01(16)
C27 C28 C29 C12 -59.21(17)
C11 C12 C29 C28 -179.98(13)
C30 C12 C29 C28 -59.21(16)
C25 C12 C29 C28 59.40(17)
C11 C12 C30 C31 179.90(13)
C25 C12 C30 C31 -59.15(15)
C29 C12 C30 C31 59.36(16)
C12 C30 C31 C36 179.91(13)
C12 C30 C31 C33 58.47(15)
C12 C30 C31 C32 -58.90(16)
C35 C28 C32 C31 178.93(13)
C29 C28 C32 C31 -59.70(16)
C27 C28 C32 C31 57.99(15)
C36 C31 C32 C28 -179.65(12)
C33 C31 C32 C28 -58.00(16)
C30 C31 C32 C28 59.36(16)
C34 C26 C33 C31 179.45(12)
C25 C26 C33 C31 58.58(15)
C27 C26 C33 C31 -58.42(15)
C36 C31 C33 C26 -179.82(12)
C32 C31 C33 C26 58.56(16)
C30 C31 C33 C26 -58.61(15)
